data_7104693
loop_
_publ_author_name
'Vuthichai Ervithayasuporn'
'Xin Wang'
'Yusuke Kawakami'

_publ_section_title
;
 Synthesis and characterization of highly pure azido-functionalized
 polyhedral oligomeric silsesquioxanes (POSS)
;
_journal_name_full 'Chem. Commun.'
_journal_page_first 5130
_journal_page_last 5132
_journal_paper_doi 10.1039/b909802j
_journal_volume 34
_journal_year 2009
_chemical_formula_moiety 'C56 H58 N6 O14 Si10 '
_chemical_formula_sum 'C56 H58 N6 O14 Si10'
_chemical_formula_weight 1319.96
_chemical_name_common
;
trans-3,13-di(3-azidopropyl)-3,13-dimethyl-
1,5,7,9,11,15,17,19-
octaphenylhexacyclo(15.3.1(1,13).1(3,11).1(5,17).1(9,15))decasiloxane
;
_space_group_IT_number 2
_symmetry_cell_setting triclinic
_symmetry_Int_Tables_number 2
_symmetry_space_group_name_Hall '-P 1'
_symmetry_space_group_name_H-M 'P -1'
_cell_angle_alpha 68.2520(13)
_cell_angle_beta 71.0568(13)
_cell_angle_gamma 68.8461(13)
_cell_formula_units_Z 1
_cell_length_a 9.9231(2)
_cell_length_b 13.2854(3)
_cell_length_c 13.9868(7)
_cell_measurement_reflns_used 16962
_cell_measurement_temperature 93.1
_cell_measurement_theta_max 68.4
_cell_measurement_theta_min 3.5
_cell_volume 1557.98(9)
_computing_cell_refinement 'PROCESS-AUTO (Rigaku, 1998)'
_computing_data_collection 'PROCESS-AUTO (Rigaku, 1998)'
_computing_data_reduction 'CrystalStructure (Rigaku & RAC 2007)'
_computing_molecular_graphics 'ORTEP (Johnson, 1976)'
_computing_publication_material 'CrystalStructure (Rigaku & RAC 2007)'
_computing_structure_refinement 'SHELXL97 (Sheldrick, 1997)'
_computing_structure_solution 'SHELXS97 (Sheldrick, 1997)'
_diffrn_detector_area_resol_mean 10.00
_diffrn_measured_fraction_theta_full 0.963
_diffrn_measured_fraction_theta_max 0.963
_diffrn_measurement_device_type 'Rigaku RAXIS-RAPID'
_diffrn_measurement_method \w
_diffrn_radiation_type 'Cu K\a'
_diffrn_radiation_wavelength 1.54187
_diffrn_reflns_av_R_equivalents 0.042
_diffrn_reflns_limit_h_max 11
_diffrn_reflns_limit_h_min -11
_diffrn_reflns_limit_k_max 15
_diffrn_reflns_limit_k_min -15
_diffrn_reflns_limit_l_max 16
_diffrn_reflns_limit_l_min -16
_diffrn_reflns_number 17649
_diffrn_reflns_theta_full 68.25
_diffrn_reflns_theta_max 68.25
_exptl_absorpt_coefficient_mu 2.574
_exptl_absorpt_correction_T_max 0.814
_exptl_absorpt_correction_T_min 0.693
_exptl_absorpt_correction_type multi-scan
_exptl_absorpt_process_details
;
Higashi, T. (1995). Program for Absorption Correction.
Rigaku Corporation, Tokyo, Japan.
;
_exptl_crystal_colour colorless
_exptl_crystal_density_diffrn 1.407
_exptl_crystal_density_method 'not measured'
_exptl_crystal_description block
_exptl_crystal_F_000 688.00
_exptl_crystal_size_max 0.10
_exptl_crystal_size_mid 0.10
_exptl_crystal_size_min 0.08
_refine_diff_density_max 1.08
_refine_diff_density_min -0.72
_refine_ls_extinction_method none
_refine_ls_goodness_of_fit_ref 1.060
_refine_ls_hydrogen_treatment constr
_refine_ls_number_parameters 423
_refine_ls_number_reflns 5487
_refine_ls_R_factor_gt 0.0662
_refine_ls_shift/su_max 0.0000
_refine_ls_structure_factor_coef Fsqd
_refine_ls_weighting_details 'w = 1/[\s^2^(Fo^2^)+(0.0654P)^2^+4.3303P] where P=(Fo^2^+2Fc^2^)/3'
_refine_ls_weighting_scheme calc
_refine_ls_wR_factor_ref 0.1652
_reflns_number_gt 4874
_reflns_number_total 5487
_reflns_threshold_expression F^2^>2.0\s(F^2^)
_cod_data_source_file b909802j.txt
_cod_data_source_block '_DDQ-N3'
_cod_original_formula_sum 'C56 H58 N6 O14 Si10 '
_cod_database_code 7104693

loop_
_symmetry_equiv_pos_site_id
_symmetry_equiv_pos_as_xyz
1 +X,+Y,+Z
2 -X,-Y,-Z

loop_
_atom_site_label
_atom_site_type_symbol
_atom_site_fract_x
_atom_site_fract_y
_atom_site_fract_z
_atom_site_U_iso_or_equiv
_atom_site_adp_type
_atom_site_occupancy
_atom_site_symmetry_multiplicity
_atom_site_calc_flag
_atom_site_refinement_flags
_atom_site_disorder_assembly
_atom_site_disorder_group
Si1 Si 0.79575(11) 0.44359(9) 0.33730(8) 0.0216(2) Uani 1 1 d DU . .
Si2 Si 0.68253(12) 0.29059(9) 0.55764(8) 0.0249(3) Uani 1 1 d U . .
Si3 Si 0.42090(11) 0.29336(9) 0.47778(8) 0.0240(3) Uani 1 1 d U . .
Si4 Si 0.46552(11) 0.52397(9) 0.31787(8) 0.0225(3) Uani 1 1 d U . .
O1 O 0.7811(4) 0.3507(3) 0.4499(2) 0.0476(8) Uani 1 1 d U . .
O2 O 0.6443(3) 0.4869(3) 0.2986(2) 0.0342(6) Uani 1 1 d U . .
O4 O 0.5594(4) 0.2599(3) 0.5296(3) 0.0408(7) Uani 1 1 d U . .
O5 O 0.5977(3) 0.3732(2) 0.6309(2) 0.0257(6) Uani 1 1 d U . .
O6 O 0.4025(3) 0.4194(2) 0.3987(2) 0.0320(6) Uani 1 1 d U . .
O7 O 0.2747(4) 0.2879(3) 0.5699(3) 0.0557(10) Uani 1 1 d U . .
C1 C 0.9461(4) 0.3808(3) 0.2399(3) 0.0237(7) Uani 1 1 d U . .
C2 C 1.0855(5) 0.3200(4) 0.2619(3) 0.0312(8) Uani 1 1 d U . .
H2 H 1.1016 0.3089 0.3288 0.037 Uiso 1 1 calc R . .
C3 C 1.2008(5) 0.2755(4) 0.1882(4) 0.0400(10) Uani 1 1 d U . .
H3 H 1.2952 0.2347 0.2045 0.048 Uiso 1 1 calc R . .
C4 C 1.1774(5) 0.2910(4) 0.0902(4) 0.0414(10) Uani 1 1 d U . .
H4 H 1.2561 0.2605 0.0395 0.050 Uiso 1 1 calc R . .
C5 C 1.0411(5) 0.3500(4) 0.0666(4) 0.0387(9) Uani 1 1 d U . .
H5 H 1.0256 0.3605 -0.0004 0.046 Uiso 1 1 calc R . .
C6 C 0.9247(5) 0.3948(3) 0.1417(3) 0.0292(8) Uani 1 1 d U . .
H6 H 0.8303 0.4350 0.1254 0.035 Uiso 1 1 calc R . .
C7 C 0.8028(5) 0.1597(3) 0.6270(3) 0.0281(8) Uani 1 1 d U . .
C8 C 0.9427(5) 0.1077(4) 0.5759(4) 0.0370(9) Uani 1 1 d U . .
H8 H 0.9796 0.1422 0.5037 0.044 Uiso 1 1 calc R . .
C9 C 1.0291(5) 0.0066(4) 0.6283(4) 0.0407(10) Uani 1 1 d U . .
H9 H 1.1250 -0.0263 0.5923 0.049 Uiso 1 1 calc R . .
C10 C 0.9769(6) -0.0459(4) 0.7313(4) 0.0444(11) Uani 1 1 d U . .
H10 H 1.0347 -0.1166 0.7662 0.053 Uiso 1 1 calc R . .
C11 C 0.8402(6) 0.0040(4) 0.7845(4) 0.0523(13) Uani 1 1 d U . .
H11 H 0.8047 -0.0316 0.8567 0.063 Uiso 1 1 calc R . .
C12 C 0.7540(5) 0.1061(4) 0.7332(4) 0.0401(10) Uani 1 1 d U . .
H12 H 0.6603 0.1401 0.7711 0.048 Uiso 1 1 calc R . .
C13 C 0.4521(4) 0.1907(3) 0.4076(3) 0.0243(7) Uani 1 1 d U . .
C14 C 0.5750(5) 0.1768(4) 0.3237(3) 0.0312(8) Uani 1 1 d U . .
H14 H 0.6406 0.2225 0.3012 0.037 Uiso 1 1 calc R . .
C15 C 0.6018(5) 0.0966(4) 0.2729(4) 0.0387(9) Uani 1 1 d U . .
H15 H 0.6857 0.0874 0.2165 0.046 Uiso 1 1 calc R . .
C16 C 0.5055(6) 0.0304(4) 0.3051(4) 0.0392(9) Uani 1 1 d U . .
H16 H 0.5239 -0.0244 0.2707 0.047 Uiso 1 1 calc R . .
C17 C 0.3833(5) 0.0438(4) 0.3867(4) 0.0376(9) Uani 1 1 d U . .
H17 H 0.3172 -0.0013 0.4080 0.045 Uiso 1 1 calc R . .
C18 C 0.3571(5) 0.1234(3) 0.4377(3) 0.0292(8) Uani 1 1 d U . .
H18 H 0.2730 0.1319 0.4941 0.035 Uiso 1 1 calc R . .
C19 C 0.4130(5) 0.5678(4) 0.1908(3) 0.0311(8) Uani 1 1 d U . .
C20 C 0.4475(5) 0.6624(4) 0.1112(4) 0.0401(9) Uani 1 1 d U . .
H20 H 0.4977 0.7037 0.1237 0.048 Uiso 1 1 calc R . .
C21 C 0.4098(6) 0.6969(5) 0.0144(4) 0.0501(11) Uani 1 1 d U . .
H21 H 0.4343 0.7612 -0.0386 0.060 Uiso 1 1 calc R . .
C22 C 0.3364(6) 0.6376(5) -0.0051(4) 0.0521(11) Uani 1 1 d U . .
H22 H 0.3101 0.6612 -0.0711 0.063 Uiso 1 1 calc R . .
C23 C 0.3019(6) 0.5443(5) 0.0722(4) 0.0513(11) Uani 1 1 d U . .
H23 H 0.2522 0.5033 0.0591 0.062 Uiso 1 1 calc R . .
C24 C 0.3391(6) 0.5095(4) 0.1693(4) 0.0406(10) Uani 1 1 d U . .
H24 H 0.3140 0.4451 0.2218 0.049 Uiso 1 1 calc R . .
O3 O 0.8311(4) 0.5446(3) 0.3501(3) 0.0557(9) Uani 1 1 d DU . .
Si5 Si 0.85978(14) 0.65392(11) 0.35049(10) 0.0392(3) Uani 1 1 d DU . .
C25 C 1.0335(9) 0.6260(8) 0.3869(8) 0.103(3) Uani 1 1 d U . .
H25A H 1.0206 0.5952 0.4637 0.124 Uiso 1 1 calc R . .
H25B H 1.0616 0.6963 0.3635 0.124 Uiso 1 1 calc R . .
H25C H 1.1114 0.5714 0.3530 0.124 Uiso 1 1 calc R . .
C26 C 0.8581(9) 0.7507(8) 0.2131(6) 0.097(2) Uani 1 1 d DU . .
H26A H 0.8813 0.8194 0.2073 0.117 Uiso 0.50 1 calc PR A -1
H26B H 0.9375 0.7130 0.1630 0.117 Uiso 0.50 1 calc PR A -1
H26C H 0.8712 0.7060 0.1660 0.117 Uiso 0.50 1 calc PR A -2
H26D H 0.7598 0.8066 0.2130 0.117 Uiso 0.50 1 calc PR A -2
C27 C 0.7113(14) 0.7853(10) 0.1805(9) 0.067(2) Uani 0.50 1 d PDU A -1
H27A H 0.7032 0.7231 0.1663 0.080 Uiso 0.50 1 d P A -1
H27B H 0.6326 0.8007 0.2398 0.080 Uiso 0.50 1 d P A -1
C28 C 0.6900(15) 0.8896(11) 0.0849(9) 0.070(2) Uani 0.50 1 d PDU A -1
H28A H 0.6833 0.9532 0.1029 0.084 Uiso 0.50 1 d P A -1
H28B H 0.7742 0.8775 0.0288 0.084 Uiso 0.50 1 d P A -1
N1 N 0.5599(7) 0.9089(5) 0.0493(5) 0.0801(15) Uani 1 1 d DU A -1
N2 N 0.5000 1.0000 0.0000 0.0719(19) Uani 1 2 d SDU A -1
C27A C 0.9755(19) 0.8123(15) 0.1689(11) 0.102(3) Uani 0.50 1 d PDU A -2
H27C H 0.9467 0.8736 0.1998 0.123 Uiso 0.50 1 d P A -2
H27D H 1.0680 0.7641 0.1849 0.123 Uiso 0.50 1 d P A -2
C28A C 0.990(2) 0.8594(14) 0.0508(11) 0.097(3) Uani 0.50 1 d PDU A -2
H28C H 1.0522 0.7995 0.0220 0.117 Uiso 0.50 1 d P A -2
H28D H 0.8913 0.8761 0.0401 0.117 Uiso 0.50 1 d P A -2
N1A N 1.0690(18) 0.9443(11) -0.0037(14) 0.094(3) Uani 0.50 1 d PDU A -2
N2A N 0.983(2) 1.0296(11) 0.0240(14) 0.095(3) Uani 0.50 1 d PDU A -2
N3A N 0.9246(17) 1.1257(11) 0.0344(11) 0.095(3) Uani 0.50 1 d PDU A -2

loop_
_atom_site_aniso_label
_atom_site_aniso_U_11
_atom_site_aniso_U_22
_atom_site_aniso_U_33
_atom_site_aniso_U_23
_atom_site_aniso_U_13
_atom_site_aniso_U_12
Si1 0.0188(5) 0.0281(5) 0.0220(5) -0.0100(4) -0.0038(4) -0.0089(4)
Si2 0.0287(6) 0.0243(5) 0.0225(5) -0.0079(4) -0.0081(4) -0.0048(4)
Si3 0.0228(5) 0.0241(5) 0.0303(6) -0.0119(4) -0.0031(4) -0.0104(4)
Si4 0.0204(5) 0.0242(5) 0.0278(6) -0.0106(4) -0.0103(4) -0.0037(4)
O1 0.0343(16) 0.0525(17) 0.0275(14) 0.0002(13) -0.0010(12) 0.0031(13)
O2 0.0216(13) 0.0464(16) 0.0303(14) -0.0135(12) -0.0085(11) 0.0005(11)
O4 0.0532(17) 0.0330(15) 0.0493(17) -0.0141(13) -0.0317(14) -0.0063(13)
O5 0.0278(14) 0.0244(13) 0.0266(13) -0.0085(11) -0.0060(11) -0.0077(11)
O6 0.0358(15) 0.0264(13) 0.0398(15) -0.0079(11) -0.0171(12) -0.0093(11)
O7 0.0536(19) 0.0425(18) 0.070(2) -0.0343(16) 0.0269(17) -0.0291(15)
C1 0.0221(16) 0.0245(17) 0.0257(16) -0.0077(13) -0.0037(13) -0.0086(13)
C2 0.0257(17) 0.0338(19) 0.0301(19) -0.0075(15) -0.0062(14) -0.0052(15)
C3 0.0277(19) 0.038(2) 0.039(2) -0.0068(17) 0.0000(16) -0.0022(16)
C4 0.039(2) 0.036(2) 0.036(2) -0.0151(17) 0.0078(17) -0.0054(17)
C5 0.044(2) 0.042(2) 0.0296(19) -0.0158(17) -0.0010(16) -0.0109(17)
C6 0.0308(18) 0.0324(19) 0.0260(17) -0.0112(15) -0.0056(14) -0.0079(15)
C7 0.0314(18) 0.0249(17) 0.0318(18) -0.0093(14) -0.0113(15) -0.0068(14)
C8 0.035(2) 0.0303(19) 0.038(2) -0.0082(16) -0.0057(16) -0.0038(15)
C9 0.035(2) 0.030(2) 0.049(2) -0.0100(17) -0.0066(17) -0.0040(16)
C10 0.041(2) 0.032(2) 0.047(2) -0.0017(17) -0.0139(18) -0.0018(17)
C11 0.047(2) 0.042(2) 0.041(2) 0.0052(18) -0.0059(19) -0.0021(19)
C12 0.040(2) 0.032(2) 0.034(2) -0.0026(16) -0.0061(17) -0.0027(16)
C13 0.0249(17) 0.0238(16) 0.0275(17) -0.0072(13) -0.0127(14) -0.0044(13)
C14 0.0288(18) 0.0339(19) 0.0338(19) -0.0136(15) -0.0076(15) -0.0071(15)
C15 0.040(2) 0.038(2) 0.037(2) -0.0186(17) -0.0098(17) -0.0016(17)
C16 0.052(2) 0.032(2) 0.042(2) -0.0172(17) -0.0205(17) -0.0045(17)
C17 0.051(2) 0.032(2) 0.041(2) -0.0108(16) -0.0199(17) -0.0150(17)
C18 0.0345(19) 0.0281(18) 0.0310(19) -0.0080(15) -0.0121(15) -0.0114(15)
C19 0.0327(19) 0.0349(19) 0.0338(18) -0.0140(15) -0.0160(16) -0.0063(16)
C20 0.042(2) 0.051(2) 0.036(2) -0.0106(17) -0.0154(18) -0.0175(18)
C21 0.057(3) 0.059(3) 0.038(2) -0.0057(19) -0.019(2) -0.021(2)
C22 0.065(3) 0.063(3) 0.039(2) -0.0121(19) -0.031(2) -0.016(2)
C23 0.067(3) 0.056(2) 0.051(2) -0.0162(19) -0.034(2) -0.019(2)
C24 0.051(2) 0.041(2) 0.044(2) -0.0126(17) -0.0279(19) -0.0130(18)
O3 0.0501(18) 0.0638(18) 0.072(2) -0.0485(16) 0.0139(16) -0.0311(15)
Si5 0.0371(7) 0.0472(7) 0.0418(7) -0.0251(6) 0.0098(5) -0.0248(6)
C25 0.086(5) 0.130(8) 0.118(7) -0.014(5) -0.040(5) -0.064(5)
C26 0.103(4) 0.116(4) 0.066(3) 0.005(3) -0.015(3) -0.056(3)
C27 0.092(4) 0.082(4) 0.047(4) -0.019(3) -0.011(3) -0.052(4)
C28 0.086(4) 0.073(4) 0.051(4) -0.015(3) 0.000(3) -0.040(4)
N1 0.080(3) 0.071(3) 0.062(3) -0.001(2) 0.001(2) -0.024(3)
N2 0.077(4) 0.059(4) 0.053(4) -0.004(3) 0.012(3) -0.024(3)
C27A 0.110(5) 0.104(5) 0.074(4) 0.005(4) -0.003(4) -0.054(4)
C28A 0.110(6) 0.094(5) 0.075(5) -0.005(4) -0.002(5) -0.051(5)
N1A 0.111(7) 0.088(5) 0.078(5) -0.013(4) -0.005(5) -0.045(5)
N2A 0.111(7) 0.092(6) 0.077(6) -0.017(5) -0.009(5) -0.039(5)
N3A 0.103(7) 0.092(6) 0.074(6) -0.016(5) -0.004(5) -0.032(6)

loop_
_atom_type_symbol
_atom_type_description
_atom_type_scat_dispersion_real
_atom_type_scat_dispersion_imag
_atom_type_scat_source
C C 0.018 0.009
;
International Tables for Crystallography
(1992, Vol. C, Tables 4.2.6.8 and 6.1.1.4)
;
H H 0.000 0.000
;
International Tables for Crystallography
(1992, Vol. C, Table 6.1.1.4)
;
N N 0.031 0.018
;
International Tables for Crystallography
(1992, Vol. C, Tables 4.2.6.8 and 6.1.1.4)
;
O O 0.049 0.032
;
International Tables for Crystallography
(1992, Vol. C, Tables 4.2.6.8 and 6.1.1.4)
;
Si Si 0.254 0.330
;
International Tables for Crystallography
(1992, Vol. C, Tables 4.2.6.8 and 6.1.1.4)
;

loop_
_geom_angle_atom_site_label_1
_geom_angle_atom_site_label_2
_geom_angle_atom_site_label_3
_geom_angle
_geom_angle_site_symmetry_1
_geom_angle_site_symmetry_3
_geom_angle_publ_flag
O3 Si1 O2 110.5(2) . . ?
O3 Si1 O1 107.9(2) . . ?
O2 Si1 O1 109.72(18) . . ?
O3 Si1 C1 110.48(18) . . ?
O2 Si1 C1 108.64(17) . . ?
O1 Si1 C1 109.59(17) . . ?
O5 Si2 O1 110.92(18) . . ?
O5 Si2 O4 107.87(16) . . ?
O1 Si2 O4 108.92(19) . . ?
O5 Si2 C7 110.87(17) . . ?
O1 Si2 C7 109.16(18) . . ?
O4 Si2 C7 109.05(17) . . ?
O7 Si3 O4 108.8(2) . . ?
O7 Si3 O6 109.94(19) . . ?
O4 Si3 O6 108.96(16) . . ?
O7 Si3 C13 108.57(18) . . ?
O4 Si3 C13 109.25(17) . . ?
O6 Si3 C13 111.28(17) . . ?
O5 Si4 O6 109.36(15) 2_666 . ?
O5 Si4 O2 107.72(15) 2_666 . ?
O6 Si4 O2 109.45(16) . . ?
O5 Si4 C19 110.67(17) 2_666 . ?
O6 Si4 C19 110.41(18) . . ?
O2 Si4 C19 109.18(18) . . ?
Si1 O1 Si2 151.1(2) . . ?
Si1 O2 Si4 153.1(2) . . ?
Si3 O4 Si2 152.4(2) . . ?
Si2 O5 Si4 166.15(19) . 2_666 ?
Si3 O6 Si4 153.2(2) . . ?
Si5 O7 Si3 149.5(2) 2_666 . ?
C6 C1 C2 118.2(4) . . ?
C6 C1 Si1 121.0(3) . . ?
C2 C1 Si1 120.8(3) . . ?
C3 C2 C1 121.4(4) . . ?
C2 C3 C4 119.5(4) . . ?
C5 C4 C3 120.3(4) . . ?
C4 C5 C6 119.8(4) . . ?
C1 C6 C5 120.7(4) . . ?
C12 C7 C8 117.1(4) . . ?
C12 C7 Si2 120.6(3) . . ?
C8 C7 Si2 122.2(3) . . ?
C9 C8 C7 121.4(4) . . ?
C10 C9 C8 120.3(4) . . ?
C9 C10 C11 119.7(4) . . ?
C10 C11 C12 120.3(5) . . ?
C11 C12 C7 121.0(4) . . ?
C18 C13 C14 118.3(4) . . ?
C18 C13 Si3 121.3(3) . . ?
C14 C13 Si3 120.5(3) . . ?
C15 C14 C13 120.7(4) . . ?
C16 C15 C14 119.7(4) . . ?
C17 C16 C15 120.4(4) . . ?
C16 C17 C18 119.9(4) . . ?
C17 C18 C13 121.1(4) . . ?
C24 C19 C20 117.6(4) . . ?
C24 C19 Si4 122.4(4) . . ?
C20 C19 Si4 120.1(3) . . ?
C21 C20 C19 121.2(4) . . ?
C22 C21 C20 120.2(5) . . ?
C23 C22 C21 119.4(5) . . ?
C22 C23 C24 120.7(5) . . ?
C23 C24 C19 121.0(5) . . ?
Si5 O3 Si1 173.3(3) . . ?
O3 Si5 O7 109.24(18) . 2_666 ?
O3 Si5 C25 113.3(4) . . ?
O7 Si5 C25 109.4(4) 2_666 . ?
O3 Si5 C26 104.9(3) . . ?
O7 Si5 C26 108.3(4) 2_666 . ?
C25 Si5 C26 111.5(4) . . ?
C27 C26 Si5 114.3(6) . . ?
C27A C26 Si5 114.2(7) . . ?
C26 C27 C28 115.1(9) . . ?
N1 C28 C27 112.5(9) . . ?
N2 N1 C28 121.7(7) . . ?
N1 N2 N1 180.0(6) 2_675 . ?
C26 C27A C28A 108.3(12) . . ?
N1A C28A C27A 117.3(14) . . ?
N2A N1A C28A 104.2(13) . . ?
N3A N2A N1A 164.7(17) . . ?

loop_
_geom_bond_atom_site_label_1
_geom_bond_atom_site_label_2
_geom_bond_distance
_geom_bond_site_symmetry_2
_geom_bond_publ_flag
Si1 O3 1.585(3) . ?
Si1 O2 1.599(3) . ?
Si1 O1 1.601(3) . ?
Si1 C1 1.845(4) . ?
Si2 O5 1.603(3) . ?
Si2 O1 1.606(3) . ?
Si2 O4 1.613(3) . ?
Si2 C7 1.842(4) . ?
Si3 O7 1.601(3) . ?
Si3 O4 1.606(3) . ?
Si3 O6 1.612(3) . ?
Si3 C13 1.847(4) . ?
Si4 O5 1.608(3) 2_666 ?
Si4 O6 1.614(3) . ?
Si4 O2 1.619(3) . ?
Si4 C19 1.839(4) . ?
O5 Si4 1.608(3) 2_666 ?
O7 Si5 1.596(3) 2_666 ?
C1 C6 1.392(6) . ?
C1 C2 1.394(6) . ?
C2 C3 1.385(6) . ?
C3 C4 1.392(7) . ?
C4 C5 1.374(7) . ?
C5 C6 1.404(6) . ?
C7 C12 1.395(6) . ?
C7 C8 1.395(6) . ?
C8 C9 1.386(6) . ?
C9 C10 1.365(7) . ?
C10 C11 1.376(7) . ?
C11 C12 1.388(7) . ?
C13 C18 1.392(6) . ?
C13 C14 1.403(6) . ?
C14 C15 1.394(6) . ?
C15 C16 1.387(7) . ?
C16 C17 1.379(7) . ?
C17 C18 1.391(6) . ?
C19 C24 1.398(6) . ?
C19 C20 1.401(7) . ?
C20 C21 1.389(7) . ?
C21 C22 1.389(7) . ?
C22 C23 1.377(8) . ?
C23 C24 1.389(7) . ?
O3 Si5 1.580(3) . ?
Si5 O7 1.596(3) 2_666 ?
Si5 C25 1.826(7) . ?
Si5 C26 1.876(8) . ?
C26 C27A 1.502(10) . ?
C26 C27 1.527(10) . ?
C27 C28 1.533(10) . ?
C28 N1 1.436(13) . ?
N1 N2 1.192(5) . ?
N2 N1 1.192(5) 2_675 ?
C27A C28A 1.511(11) . ?
C28A N1A 1.440(15) . ?
N1A N2A 1.254(7) . ?
N2A N3A 1.239(8) . ?
